data_1501626
loop_
_publ_author_name
'Philippe Brunet'
'Eric Demers'
'Thierry Maris'
'Gary D. Enright'
'James D. Wuest'

_publ_section_title
;
 Designing Permeable Molecular Crystals That React with External Agents To
 Give Crystalline Products
;
_journal_name_full 'Angewandte Chemie International Edition'
_journal_page_first 5303
_journal_page_last 5306
_journal_paper_doi 10.1002/anie.200352252
_journal_volume 42
_journal_year 2003
_chemical_formula_sum 'C46 H30 N12 S'
_chemical_formula_weight 782.88
_chemical_name_systematic
; 
 ? 
;
_space_group_IT_number 88
_symmetry_cell_setting tetragonal
_symmetry_space_group_name_Hall '-I 4ad'
_symmetry_space_group_name_H-M 'I 41/a :2'
_atom_sites_solution_hydrogens geom
_atom_sites_solution_primary direct
_atom_sites_solution_secondary difmap
_audit_creation_method SHELXL-97
_cell_angle_alpha 90.00
_cell_angle_beta 90.00
_cell_angle_gamma 90.00
_cell_formula_units_Z 8
_cell_length_a 23.233(16)
_cell_length_b 23.233(16)
_cell_length_c 16.274(17)
_cell_measurement_temperature 173(2)
_cell_volume 8784(13)
_computing_cell_refinement 'Smart (Bruker, 1999)'
_computing_data_collection 'Smart (Bruker, 1999)'
_computing_data_reduction 'Saint (Bruker, 1999)'
_computing_molecular_graphics 'XP (Sheldrick, 1997)'
_computing_publication_material 'Platon (Spek, 1999)'
_computing_structure_refinement 'SHELXL-97 (Sheldrick, 1997)'
_computing_structure_solution 'SHELXS-97 (Sheldrick, 1990)'
_diffrn_ambient_temperature 173(2)
_diffrn_measured_fraction_theta_full 1.000
_diffrn_measured_fraction_theta_max 1.000
_diffrn_measurement_device_type 'Bruker Smart 1K'
_diffrn_radiation_monochromator graphite
_diffrn_radiation_source 'fine-focus sealed tube'
_diffrn_radiation_type MoK\a
_diffrn_radiation_wavelength 0.71073
_diffrn_reflns_av_R_equivalents 0.1523
_diffrn_reflns_av_sigmaI/netI 0.0875
_diffrn_reflns_limit_h_max 15
_diffrn_reflns_limit_h_min -15
_diffrn_reflns_limit_k_max 15
_diffrn_reflns_limit_k_min -15
_diffrn_reflns_limit_l_max 10
_diffrn_reflns_limit_l_min -10
_diffrn_reflns_number 6088
_diffrn_reflns_theta_full 13.77
_diffrn_reflns_theta_max 13.77
_diffrn_reflns_theta_min 1.53
_exptl_absorpt_coefficient_mu 0.120
_exptl_absorpt_correction_T_max 0.9823
_exptl_absorpt_correction_T_min 0.9650
_exptl_crystal_colour Colourless
_exptl_crystal_density_diffrn 1.184
_exptl_crystal_density_method 'not measured'
_exptl_crystal_F_000 3248
_exptl_crystal_size_max 0.30
_exptl_crystal_size_mid 0.30
_exptl_crystal_size_min 0.15
_refine_diff_density_max 0.342
_refine_diff_density_min -0.372
_refine_diff_density_rms 0.097
_refine_ls_extinction_coef 0.0
_refine_ls_extinction_method none
_refine_ls_goodness_of_fit_ref 1.766
_refine_ls_hydrogen_treatment mixed
_refine_ls_matrix_type full
_refine_ls_number_parameters 182
_refine_ls_number_reflns 688
_refine_ls_number_restraints 192
_refine_ls_restrained_S_all 1.744
_refine_ls_R_factor_all 0.2278
_refine_ls_R_factor_gt 0.1888
_refine_ls_shift/su_max 0.121
_refine_ls_shift/su_mean 0.025
_refine_ls_structure_factor_coef Fsqd
_refine_ls_weighting_details 'calc w=1/[\s^2^(Fo^2^)+(0.2000P)^2^] where P=(Fo^2^+2Fc^2^)/3'
_refine_ls_weighting_scheme calc
_refine_ls_wR_factor_gt 0.4321
_refine_ls_wR_factor_ref 0.4611
_reflns_number_gt 462
_reflns_number_total 688
_reflns_threshold_expression >2sigma(I)
_cod_data_source_file deposit.cif
_cod_data_source_block jiw278
_cod_original_cell_volume 8785(13)
_cod_original_sg_symbol_H-M I41/a
_cod_database_code 1501626

loop_
_symmetry_equiv_pos_as_xyz
'x, y, z'
'-x+1/2, -y, z+1/2'
'-y+3/4, x+1/4, z+1/4'
'y+3/4, -x+3/4, z+3/4'
'x+1/2, y+1/2, z+1/2'
'-x+1, -y+1/2, z+1'
'-y+5/4, x+3/4, z+3/4'
'y+5/4, -x+5/4, z+5/4'
'-x, -y, -z'
'x-1/2, y, -z-1/2'
'y-3/4, -x-1/4, -z-1/4'
'-y-3/4, x-3/4, -z-3/4'
'-x+1/2, -y+1/2, -z+1/2'
'x, y+1/2, -z'
'y-1/4, -x+1/4, -z+1/4'
'-y-1/4, x-1/4, -z-1/4'

loop_
_atom_site_label
_atom_site_type_symbol
_atom_site_fract_x
_atom_site_fract_y
_atom_site_fract_z
_atom_site_U_iso_or_equiv
_atom_site_adp_type
_atom_site_occupancy
_atom_site_symmetry_multiplicity
_atom_site_calc_flag
_atom_site_refinement_flags
_atom_site_disorder_assembly
_atom_site_disorder_group
C1 C 0.5000 0.7500 1.1250 0.054(4) Uani 1 4 d SDU . 1
C2 C 0.4626(4) 0.7845(3) 1.0678(4) 0.051(3) Uani 1 1 d GDU A 1
C3 C 0.3998(4) 0.7829(5) 1.0741(5) 0.060(3) Uani 1 1 d GDU A 1
H3 H 0.3815 0.7609 1.1158 0.071 Uiso 1 1 calc R A 1
C4 C 0.3676(4) 0.8143(3) 1.0179(5) 0.066(3) Uani 1 1 d DU A 1
H4 H 0.3269 0.8113 1.0212 0.079 Uiso 1 1 calc R A 1
C5 C 0.3903(2) 0.8498(5) 0.9572(7) 0.051(3) Uani 1 1 d DU A 1
C6 C 0.4500(2) 0.8474(4) 0.9543(7) 0.066(3) Uani 1 1 d DU A 1
H6 H 0.4679 0.8705 0.9134 0.079 Uiso 1 1 calc R A 1
C7 C 0.4869(4) 0.8154(4) 1.0036(5) 0.060(3) Uani 1 1 d DU A 1
H7 H 0.5272 0.8148 0.9937 0.071 Uiso 1 1 calc R A 1
N8 N 0.3491(7) 0.8767(7) 0.9027(10) 0.057(3) Uani 1 1 d U A 1
H8 H 0.3123 0.8701 0.9115 0.068 Uiso 1 1 calc R A 1
C9 C 0.3641(5) 0.9123(4) 0.8371(5) 0.054(4) Uani 1 1 d GDU A 1
N10 N 0.3166(4) 0.9336(5) 0.8043(7) 0.055(2) Uani 1 1 d GDU A 1
C11 C 0.3261(6) 0.9652(5) 0.7381(7) 0.062(4) Uani 1 1 d GDU A 1
N12 N 0.3782(7) 0.9754(5) 0.7043(6) 0.055(2) Uani 1 1 d GDU A 1
C13 C 0.4229(5) 0.9513(6) 0.7418(8) 0.057(4) Uani 1 1 d GDU A 1
N14 N 0.4184(5) 0.9151(5) 0.8079(7) 0.057(3) Uani 1 1 d GDU A 1
N20 N 0.2824(4) 0.9893(9) 0.6975(11) 0.114(3) Uani 1 1 d DU A 1
H20 H 0.2902 1.0006 0.6471 0.137 Uiso 1 1 calc . B 1
N30 N 0.4720(9) 0.9566(7) 0.7113(6) 0.114(3) Uani 1 1 d DU A 1
H30 H 0.5036 0.9456 0.7366 0.137 Uiso 1 1 calc . C 1
C21 C 0.2239(5) 0.9994(11) 0.7246(14) 0.226(15) Uani 1 1 d DU A 1
H21A H 0.2269 1.0083 0.7839 0.271 Uiso 1 1 calc R A 1
H21B H 0.2045 0.9616 0.7210 0.271 Uiso 1 1 calc R A 1
C22 C 0.1794(6) 1.0440(13) 0.6895(19) 0.226(15) Uani 1 1 d DU A 1
H22A H 0.1926 1.0818 0.7102 0.271 Uiso 1 1 calc R A 1
H22B H 0.1865 1.0445 0.6295 0.271 Uiso 1 1 calc R A 1
C23 C 0.1125(5) 1.0454(4) 0.6985(7) 0.40(4) Uani 1 1 d DU A 1
H23A H 0.0972 1.0841 0.6854 0.520 Uiso 1 1 calc R A 1
H23B H 0.1007 1.0349 0.7550 0.520 Uiso 1 1 calc R A 1
S24 S 0.0875(2) 0.9929(4) 0.6254(5) 0.31(2) Uani 0.470(15) 1 d PDU A 1
C251 C 0.0434(5) 0.9614(7) 0.5465(8) 0.168(3) Uani 0.23 1 d PDU A 1
H25A H 0.0694 0.9441 0.5052 0.201 Uiso 0.23 1 calc PR A 1
H25B H 0.0214 0.9294 0.5717 0.201 Uiso 0.23 1 calc PR A 1
C252 C 0.0192(4) 1.0180(10) 0.5872(9) 0.168(3) Uani 0.23 1 d PDU A 1
H25C H -0.0108 1.0051 0.6261 0.201 Uiso 0.23 1 calc PR A 1
H25D H 0.0198 1.0606 0.5890 0.201 Uiso 0.23 1 calc PR A 1
C26 C 0.0000 1.0000 0.5000 0.22(3) Uani 0.94(3) 2 d SPDU . 1
C31 C 0.4720(4) 0.9826(8) 0.6303(5) 0.26(3) Uani 0.470(15) 1 d PDU A 1
H31A H 0.5124 0.9811 0.6110 0.342 Uiso 0.470(15) 1 calc PR A 1
H31B H 0.4629 1.0237 0.6388 0.342 Uiso 0.470(15) 1 calc PR A 1
C32 C 0.4347(6) 0.9630(5) 0.5563(5) 0.26(3) Uani 0.470(15) 1 d PDU A 1
H32 H 0.4062 0.9337 0.5560 0.342 Uiso 0.47 1 calc P A 1
C33 C 0.4506(15) 0.9950(10) 0.4949(12) 0.21(4) Uani 0.470(15) 1 d PDU A 1
H33A H 0.4798 1.0232 0.5023 0.270 Uiso 0.47 1 calc P A 1
H33B H 0.4330 0.9903 0.4426 0.270 Uiso 0.47 1 calc P A 1
C40 C 0.097(4) 0.942(4) 0.609(6) 0.250 Uiso 0.530(15) 1 d P A 2
C41 C 0.059(4) 0.991(4) 0.489(6) 0.250 Uiso 0.530(15) 1 d P A 2
C42 C 0.054(4) 1.016(4) 0.558(6) 0.250 Uiso 0.530(15) 1 d P A 2
C43 C 0.519(4) 0.942(4) 0.585(5) 0.250 Uiso 0.530(15) 1 d P A 2
C44 C 0.516(4) 0.989(4) 0.631(6) 0.250 Uiso 0.530(15) 1 d P A 2
C45 C 0.497(4) 0.940(4) 0.476(5) 0.250 Uiso 0.530(15) 1 d P A 2
C46 C 0.113(4) 0.954(4) 0.521(6) 0.250 Uiso 0.530(15) 1 d P A 2

loop_
_atom_site_aniso_label
_atom_site_aniso_U_11
_atom_site_aniso_U_22
_atom_site_aniso_U_33
_atom_site_aniso_U_23
_atom_site_aniso_U_13
_atom_site_aniso_U_12
C1 0.054(4) 0.054(4) 0.054(6) 0.000 0.000 0.000
C2 0.051(4) 0.052(4) 0.051(4) 0.000(3) 0.000(3) -0.002(3)
C3 0.059(4) 0.060(4) 0.059(4) -0.002(3) 0.000(3) 0.000(3)
C4 0.066(4) 0.066(4) 0.065(4) 0.001(3) -0.001(3) 0.000(3)
C5 0.051(4) 0.052(4) 0.051(4) 0.000(3) 0.000(3) -0.002(3)
C6 0.066(4) 0.066(4) 0.065(4) 0.001(3) -0.001(3) 0.000(3)
C7 0.059(4) 0.060(4) 0.059(4) -0.002(3) 0.000(3) 0.000(3)
N8 0.056(3) 0.057(4) 0.057(4) 0.001(3) 0.001(3) 0.000(3)
C9 0.054(5) 0.053(5) 0.055(6) 0.001(4) 0.000(4) 0.001(4)
N10 0.054(3) 0.056(3) 0.054(3) 0.000(2) -0.001(2) 0.000(2)
C11 0.062(5) 0.061(5) 0.062(6) 0.001(4) 0.000(4) -0.002(4)
N12 0.054(3) 0.056(3) 0.054(3) 0.000(2) -0.001(2) 0.000(2)
C13 0.057(5) 0.057(5) 0.057(6) 0.002(4) 0.002(4) 0.001(4)
N14 0.056(3) 0.057(4) 0.057(4) 0.001(3) 0.001(3) 0.000(3)
N20 0.114(4) 0.115(4) 0.114(4) 0.002(3) 0.000(3) 0.000(3)
N30 0.114(4) 0.115(4) 0.114(4) 0.002(3) 0.000(3) 0.000(3)
C21 0.22(3) 0.33(4) 0.13(2) 0.05(2) -0.02(2) 0.02(3)
C22 0.22(3) 0.33(4) 0.13(2) 0.05(2) -0.02(2) 0.02(3)
C23 0.33(6) 0.39(6) 0.49(7) 0.00(5) 0.02(5) 0.08(5)
S24 0.29(4) 0.29(4) 0.35(4) -0.07(3) -0.07(3) -0.03(3)
C251 0.168(4) 0.168(4) 0.168(4) 0.000(3) 0.000(3) 0.000(3)
C252 0.168(4) 0.168(4) 0.168(4) 0.000(3) 0.000(3) 0.000(3)
C26 0.11(4) 0.23(5) 0.31(6) 0.06(5) -0.03(4) 0.06(4)
C31 0.27(5) 0.27(5) 0.24(5) 0.12(4) -0.01(4) 0.10(4)
C32 0.27(5) 0.27(5) 0.24(5) 0.12(4) -0.01(4) 0.10(4)
C33 0.21(6) 0.17(6) 0.24(6) 0.04(6) 0.03(6) -0.01(5)

loop_
_atom_type_symbol
_atom_type_description
_atom_type_scat_dispersion_real
_atom_type_scat_dispersion_imag
_atom_type_scat_source
C C 0.0033 0.0016 'International Tables Vol C Tables 4.2.6.8 and 6.1.1.4'
H H 0.0000 0.0000 'International Tables Vol C Tables 4.2.6.8 and 6.1.1.4'
N N 0.0061 0.0033 'International Tables Vol C Tables 4.2.6.8 and 6.1.1.4'
S S 0.1246 0.1234 'International Tables Vol C Tables 4.2.6.8 and 6.1.1.4'

loop_
_geom_angle_atom_site_label_1
_geom_angle_atom_site_label_2
_geom_angle_atom_site_label_3
_geom_angle
_geom_angle_site_symmetry_1
_geom_angle_site_symmetry_3
_geom_angle_publ_flag
C2 C1 C2 112.5(3) 15_567 6_564 y
C2 C1 C2 112.5(3) 15_567 . y
C2 C1 C2 103.6(6) 6_564 . y
C2 C1 C2 103.6(6) 15_567 12_768 y
C2 C1 C2 112.5(3) 6_564 12_768 y
C2 C1 C2 112.5(3) . 12_768 y
C7 C2 C3 118.1(7) . . y
C7 C2 C1 120.4(7) . . y
C3 C2 C1 121.2(4) . . y
C4 C3 C2 118.6(8) . . y
C3 C4 C5 125.1(9) . . y
C4 C5 C6 112.3(9) . . y
C4 C5 N8 116.2(8) . . y
C6 C5 N8 131.0(10) . . y
C7 C6 C5 128.2(9) . . y
C2 C7 C6 117.4(9) . . y
C9 N8 C5 124.1(13) . . y
N10 C9 N14 128.2 . . y
N10 C9 N8 108.9(11) . . y
N14 C9 N8 122.2(10) . . y
C9 N10 C11 113.5 . . y
N10 C11 N20 120.6(12) . . y
N10 C11 N12 125.4 . . y
N20 C11 N12 114.0(12) . . y
C13 N12 C11 116.1 . . y
N30 C13 N12 119.4(12) . . y
N30 C13 N14 116.2(12) . . y
N12 C13 N14 124.0 . . y
C9 N14 C13 112.3 . . y
C11 N20 C21 129.2(18) . . y
C13 N30 C31 113.6(15) . . y
N20 C21 C22 127.9(18) . . y
C23 C22 C21 129.4(18) . . y
C22 C23 S24 104.2(14) . . y
C23 S24 C251 158.8(8) . . y
C23 S24 C252 107.1(9) . . y
C251 S24 C252 52.0(9) . . y
C26 C251 S24 118.9(9) . . y
C26 C252 S24 119.0(10) . . y
C252 C26 C252 180.000(4) . 9_576 y
C252 C26 C251 118.7(8) . 9_576 y
C252 C26 C251 61.3(8) 9_576 9_576 y
C252 C26 C251 61.3(8) . . y
C252 C26 C251 118.7(8) 9_576 . y
C251 C26 C251 180.000(5) 9_576 . y
N30 C31 C32 125.8(12) . . y
C33 C32 C31 105.7(16) . . y
C42 C41 C46 91(8) . . y
C44 C43 C45 123(8) . . y
C40 C46 C41 102(8) . . y

loop_
_geom_bond_atom_site_label_1
_geom_bond_atom_site_label_2
_geom_bond_distance
_geom_bond_site_symmetry_2
_geom_bond_publ_flag
C1 C2 1.505(8) 15_567 y
C1 C2 1.505(8) 6_564 y
C1 C2 1.505(7) . y
C1 C2 1.505(8) 12_768 y
C2 C7 1.389(5) . y
C2 C3 1.4625 . y
C3 C4 1.389(5) . y
C4 C5 1.390(5) . y
C5 C6 1.390(5) . y
C5 N8 1.447(17) . y
C6 C7 1.389(5) . y
N8 C9 1.394(17) . y
C9 N10 1.3210 . y
C9 N14 1.3512 . y
N10 C11 1.3220 . y
C11 N20 1.335(18) . y
C11 N12 1.3497 . y
N12 C13 1.3285 . y
C13 N30 1.25(2) . y
C13 N14 1.3694 . y
N20 C21 1.448(10) . y
N30 C31 1.450(10) . y
C21 C22 1.571(19) . y
C22 C23 1.561(16) . y
C23 S24 1.800(6) . y
S24 C251 1.800(6) . y
S24 C252 1.800(6) . y
C251 C26 1.547(14) . y
C252 C26 1.545(16) . y
C26 C252 1.545(16) 9_576 y
C26 C251 1.547(14) 9_576 y
C31 C32 1.550(6) . y
C32 C33 1.300(6) . y
C40 C46 1.50(12) . y
C41 C42 1.27(12) . y
C41 C46 1.61(12) . y
C43 C44 1.32(11) . y
C43 C45 1.84(11) . y

loop_
_geom_hbond_atom_site_label_D
_geom_hbond_atom_site_label_H
_geom_hbond_atom_site_label_A
_geom_hbond_distance_DH
_geom_hbond_distance_HA
_geom_hbond_distance_DA
_geom_hbond_angle_DHA
_geom_hbond_site_symmetry_A
N8 H8 N12 0.88 2.14 3.00(3) 165.6 8_354
N20 H20 N10 0.88 2.24 3.05(4) 152.8 7_554
